data_2018488
loop_
_publ_author_name
'Jin, Shuang'
'Wen, Mei-Feng'
'Liu, Lu-Fang'
'Gao, Ming-Juan'
'Wu, Jian-Zhong'

_publ_section_title
;
 Synthesis and supramolecular networks of
 5,6-dioxo-1,10-phenanthroline-2,9-dicarboxylic acid dihydrate and its
 first coordination compound
 <i>cis</i>-diaquachlorido(5,6-dioxo-1,10-phenanthroline-2,9-dicarboxylic
 acid-\k^4^<i>O</i>^2^,<i>N</i>,<i>N</i>',<i>O</i>^9^)manganese(II)
 chloride dihydrate
;
_journal_coeditor_code TP3010
_journal_issue 5
_journal_name_full 'Acta Crystallographica Section C'
_journal_page_first m135
_journal_page_last m138
_journal_paper_doi 10.1107/S0108270112017763
_journal_volume 68
_journal_year 2012
_chemical_formula_iupac '[Mn Cl (C14 H6 N2 O6) (H2 O1)2] Cl, 2H2 O'
_chemical_formula_moiety 'C14 H10 Cl Mn N2 O8 +, Cl -, 2(H2 O)'
_chemical_formula_sum 'C14 H14 Cl2 Mn N2 O10'
_chemical_formula_weight 496.11
_chemical_name_systematic
;
<i>cis</i>-diaquachlorido(5,6-dioxo-1,10-phenanthroline-2,9-dicarboxylic
acid-\k^4^<i>O</i>^2^,<i>N</i>,<i>N</i>',<i>O</i>^9^)manganese(II) chloride
dihydrate
;
_space_group_IT_number 60
_symmetry_cell_setting orthorhombic
_symmetry_space_group_name_Hall '-P 2n 2ab'
_symmetry_space_group_name_H-M 'P b c n'
_atom_sites_solution_hydrogens geom
_atom_sites_solution_primary direct
_atom_sites_solution_secondary difmap
_audit_creation_method SHELXL-97
_cell_angle_alpha 90.00
_cell_angle_beta 90.00
_cell_angle_gamma 90.00
_cell_formula_units_Z 8
_cell_length_a 17.195(6)
_cell_length_b 12.411(5)
_cell_length_c 17.569(6)
_cell_measurement_reflns_used 2414
_cell_measurement_temperature 296(2)
_cell_measurement_theta_max 21.54
_cell_measurement_theta_min 2.32
_cell_volume 3749(2)
_computing_cell_refinement 'APEX2 (Bruker, 2004)'
_computing_data_collection 'APEX2 (Bruker, 2004)'
_computing_data_reduction 'APEX2 (Bruker, 2004)'
_computing_molecular_graphics 'ORTEP-3 (Farrugia, 1997)'
_computing_publication_material 'PLATON (Spek, 2009)'
_computing_structure_refinement 'SHELXL97 (Sheldrick, 2008)'
_computing_structure_solution 'SHELXS97 (Sheldrick, 2008)'
_diffrn_ambient_temperature 296(2)
_diffrn_measured_fraction_theta_full 0.998
_diffrn_measured_fraction_theta_max 0.998
_diffrn_measurement_device_type 'Bruker APEXII CCD area-detector'
_diffrn_measurement_method '\f and \w scans'
_diffrn_radiation_monochromator graphite
_diffrn_radiation_source 'fine-focus sealed tube'
_diffrn_radiation_type MoK\a
_diffrn_radiation_wavelength 0.71073
_diffrn_reflns_av_R_equivalents 0.0815
_diffrn_reflns_av_sigmaI/netI 0.0609
_diffrn_reflns_limit_h_max 20
_diffrn_reflns_limit_h_min -17
_diffrn_reflns_limit_k_max 14
_diffrn_reflns_limit_k_min -14
_diffrn_reflns_limit_l_max 21
_diffrn_reflns_limit_l_min -19
_diffrn_reflns_number 17437
_diffrn_reflns_theta_full 25.20
_diffrn_reflns_theta_max 25.20
_diffrn_reflns_theta_min 2.02
_exptl_absorpt_coefficient_mu 1.048
_exptl_absorpt_correction_T_max 0.7440
_exptl_absorpt_correction_T_min 0.6674
_exptl_absorpt_correction_type multi-scan
_exptl_absorpt_process_details '(SADABS; Bruker, 2002)'
_exptl_crystal_colour yellow
_exptl_crystal_density_diffrn 1.758
_exptl_crystal_density_method 'not measured'
_exptl_crystal_description block
_exptl_crystal_F_000 2008
_exptl_crystal_size_max 0.42
_exptl_crystal_size_mid 0.40
_exptl_crystal_size_min 0.30
_refine_diff_density_max 0.476
_refine_diff_density_min -0.325
_refine_ls_extinction_method none
_refine_ls_goodness_of_fit_ref 0.980
_refine_ls_hydrogen_treatment constr
_refine_ls_matrix_type full
_refine_ls_number_parameters 265
_refine_ls_number_reflns 3372
_refine_ls_number_restraints 0
_refine_ls_restrained_S_all 0.980
_refine_ls_R_factor_all 0.0962
_refine_ls_R_factor_gt 0.0455
_refine_ls_shift/su_max 0.001
_refine_ls_shift/su_mean 0.000
_refine_ls_structure_factor_coef Fsqd
_refine_ls_weighting_details 'calc w=1/[\s^2^(Fo^2^)+(0.0578P)^2^+0.0000P] where P=(Fo^2^+2Fc^2^)/3'
_refine_ls_weighting_scheme calc
_refine_ls_wR_factor_gt 0.1033
_refine_ls_wR_factor_ref 0.1214
_reflns_number_gt 2021
_reflns_number_total 3372
_reflns_threshold_expression I>2\s(I)
_cod_data_source_file tp3010.cif
_cod_data_source_block II
_cod_original_cell_volume 3750(2)
_cod_database_code 2018488
_cod_database_fobs_code 2018488

loop_
_symmetry_equiv_pos_as_xyz
'x, y, z'
'-x+1/2, -y+1/2, z+1/2'
'-x, y, -z+1/2'
'x+1/2, -y+1/2, -z'
'-x, -y, -z'
'x-1/2, y-1/2, -z-1/2'
'x, -y, z-1/2'
'-x-1/2, y-1/2, z'

loop_
_atom_site_type_symbol
_atom_site_label
_atom_site_fract_x
_atom_site_fract_y
_atom_site_fract_z
_atom_site_U_iso_or_equiv
_atom_site_adp_type
_atom_site_calc_flag
_atom_site_refinement_flags
_atom_site_occupancy
_atom_site_symmetry_multiplicity
C C1 0.5332(2) 0.1261(3) 0.4605(2) 0.0298(9) Uani d . 1 1
C C2 0.6055(2) 0.1135(3) 0.5084(2) 0.0293(9) Uani d . 1 1
C C3 0.6061(2) 0.1024(3) 0.5866(2) 0.0351(10) Uani d . 1 1
H H3 0.5598 0.0990 0.6140 0.042 Uiso calc R 1 1
C C4 0.6777(2) 0.0963(3) 0.6236(2) 0.0341(10) Uani d . 1 1
H H4 0.6800 0.0887 0.6762 0.041 Uiso calc R 1 1
C C5 0.7457(2) 0.1018(3) 0.5810(2) 0.0305(9) Uani d . 1 1
C C6 0.7396(2) 0.1113(3) 0.5021(2) 0.0260(9) Uani d . 1 1
C C7 0.8248(2) 0.0974(3) 0.6183(2) 0.0356(10) Uani d . 1 1
C C8 0.8972(2) 0.1048(3) 0.5651(2) 0.0362(10) Uani d . 1 1
C C9 0.8851(2) 0.1166(3) 0.4818(2) 0.0292(9) Uani d . 1 1
C C10 0.8087(2) 0.1196(3) 0.4520(2) 0.0270(9) Uani d . 1 1
C C11 0.9467(2) 0.1244(3) 0.4305(2) 0.0376(10) Uani d . 1 1
H H11 0.9978 0.1225 0.4479 0.045 Uiso calc R 1 1
C C12 0.9315(2) 0.1349(3) 0.3534(2) 0.0407(11) Uani d . 1 1
H H12 0.9720 0.1408 0.3185 0.049 Uiso calc R 1 1
C C13 0.8549(2) 0.1366(3) 0.3294(2) 0.0335(9) Uani d . 1 1
C C14 0.8288(2) 0.1492(3) 0.2480(2) 0.0372(10) Uani d . 1 1
Cl Cl1 0.66197(6) -0.07431(9) 0.32957(6) 0.0452(3) Uani d . 1 1
Cl Cl2 0.66507(6) 0.37138(8) 0.53645(6) 0.0394(3) Uani d . 1 1
Mn Mn1 0.66806(3) 0.12632(5) 0.33544(3) 0.0327(2) Uani d . 1 1
N N1 0.67083(16) 0.1169(2) 0.46588(16) 0.0272(7) Uani d . 1 1
N N2 0.79438(17) 0.1286(3) 0.37808(17) 0.0298(7) Uani d . 1 1
O O1 0.53707(15) 0.1347(2) 0.39159(15) 0.0420(7) Uani d . 1 1
O O2 0.46892(15) 0.1262(2) 0.50065(15) 0.0426(7) Uani d . 1 1
H H2 0.4322 0.1424 0.4732 0.064 Uiso calc R 1 1
O O3 0.83346(16) 0.0893(3) 0.68621(16) 0.0494(8) Uani d . 1 1
O O4 0.96201(16) 0.1034(2) 0.59366(16) 0.0508(8) Uani d . 1 1
O O5 0.75973(15) 0.1493(2) 0.23147(15) 0.0459(8) Uani d . 1 1
O O6 0.88584(15) 0.1576(3) 0.19872(14) 0.0465(8) Uani d . 1 1
H H6 0.8682 0.1559 0.1554 0.070 Uiso calc R 1 1
O O1W 0.59722(15) 0.1543(2) 0.23277(14) 0.0432(8) Uani d . 1 1
H H1W 0.5663 0.1036 0.2212 0.065 Uiso d R 1 1
H H2W 0.5724 0.2098 0.2383 0.065 Uiso d R 1 1
O O2W 0.66687(16) 0.3062(2) 0.35021(15) 0.0473(8) Uani d . 1 1
H H3W 0.6620 0.3250 0.3960 0.071 Uiso d R 1 1
H H4W 0.7070 0.3410 0.3480 0.071 Uiso d R 1 1
O O3W 0.34424(15) 0.1721(2) 0.42079(15) 0.0442(8) Uani d . 1 1
H H5W 0.2975 0.1564 0.4259 0.066 Uiso d R 1 1
H H6W 0.3519 0.1634 0.3756 0.066 Uiso d R 1 1
O O4W 0.5000 0.3286(4) 0.2500 0.0576(12) Uani d S 1 2
H H7W 0.5010 0.3685 0.2130 0.086 Uiso d R 1 1
O O5W 0.5000 -0.0309(4) 0.2500 0.0614(13) Uani d S 1 2
H H8W 0.5320 -0.0690 0.2720 0.092 Uiso d R 1 1

loop_
_atom_site_aniso_label
_atom_site_aniso_U_11
_atom_site_aniso_U_22
_atom_site_aniso_U_33
_atom_site_aniso_U_12
_atom_site_aniso_U_13
_atom_site_aniso_U_23
C1 0.025(2) 0.027(2) 0.038(2) -0.0022(17) 0.0089(18) -0.0003(18)
C2 0.025(2) 0.029(2) 0.034(2) -0.0003(17) 0.0046(17) -0.0022(17)
C3 0.031(2) 0.039(3) 0.035(2) -0.0030(19) 0.0056(19) 0.0000(18)
C4 0.040(3) 0.037(3) 0.025(2) -0.0013(19) 0.0048(19) 0.0017(17)
C5 0.034(2) 0.024(2) 0.034(2) -0.0018(17) -0.0035(18) -0.0024(16)
C6 0.023(2) 0.025(2) 0.030(2) -0.0019(16) 0.0008(16) 0.0010(16)
C7 0.036(2) 0.035(3) 0.036(2) -0.0010(19) -0.0039(19) 0.0042(18)
C8 0.034(3) 0.031(3) 0.043(2) -0.0014(19) -0.005(2) -0.0035(19)
C9 0.027(2) 0.027(2) 0.033(2) 0.0026(17) -0.0040(17) -0.0011(17)
C10 0.025(2) 0.030(2) 0.026(2) -0.0006(16) -0.0010(16) -0.0030(17)
C11 0.021(2) 0.048(3) 0.044(2) 0.0020(19) -0.0018(18) -0.002(2)
C12 0.025(2) 0.058(3) 0.039(3) 0.000(2) 0.0052(18) -0.002(2)
C13 0.026(2) 0.042(3) 0.033(2) 0.0032(18) -0.0001(17) 0.0011(19)
C14 0.026(2) 0.045(3) 0.041(2) 0.0019(19) 0.008(2) 0.0022(19)
Cl1 0.0459(7) 0.0423(7) 0.0475(6) 0.0036(5) -0.0032(5) -0.0030(5)
Cl2 0.0403(6) 0.0391(6) 0.0390(6) -0.0006(5) -0.0004(5) -0.0003(5)
Mn1 0.0248(3) 0.0433(4) 0.0299(3) 0.0009(3) -0.0007(3) 0.0002(3)
N1 0.0214(17) 0.0287(18) 0.0316(17) 0.0005(14) 0.0015(14) -0.0011(13)
N2 0.0198(16) 0.036(2) 0.0340(18) -0.0012(14) 0.0037(14) -0.0012(15)
O1 0.0269(15) 0.060(2) 0.0390(17) 0.0021(14) 0.0023(12) 0.0029(14)
O2 0.0224(15) 0.059(2) 0.0467(17) 0.0017(15) 0.0042(13) 0.0006(15)
O3 0.0466(19) 0.066(2) 0.0355(18) -0.0020(16) -0.0089(14) 0.0005(14)
O4 0.0331(18) 0.076(2) 0.0436(18) 0.0050(15) -0.0112(14) -0.0060(15)
O5 0.0228(16) 0.080(3) 0.0352(16) 0.0017(14) 0.0030(12) 0.0043(14)
O6 0.0293(16) 0.079(2) 0.0309(15) -0.0047(15) 0.0068(13) 0.0022(16)
O1W 0.0270(15) 0.066(2) 0.0363(16) 0.0008(14) -0.0017(12) 0.0037(14)
O2W 0.0443(19) 0.050(2) 0.0479(17) -0.0055(15) 0.0077(14) -0.0019(14)
O3W 0.0307(17) 0.055(2) 0.0465(17) 0.0012(14) 0.0000(13) -0.0050(14)
O4W 0.059(3) 0.067(3) 0.047(3) 0.000 0.002(2) 0.000
O5W 0.041(3) 0.078(4) 0.065(3) 0.000 -0.009(2) 0.000

loop_
_atom_type_symbol
_atom_type_description
_atom_type_scat_dispersion_real
_atom_type_scat_dispersion_imag
_atom_type_scat_source
C C 0.0033 0.0016 'International Tables Vol C Tables 4.2.6.8 and 6.1.1.4'
H H 0.0000 0.0000 'International Tables Vol C Tables 4.2.6.8 and 6.1.1.4'
N N 0.0061 0.0033 'International Tables Vol C Tables 4.2.6.8 and 6.1.1.4'
O O 0.0106 0.0060 'International Tables Vol C Tables 4.2.6.8 and 6.1.1.4'
Cl Cl 0.1484 0.1585 'International Tables Vol C Tables 4.2.6.8 and 6.1.1.4'
Mn Mn 0.3368 0.7283 'International Tables Vol C Tables 4.2.6.8 and 6.1.1.4'

loop_
_geom_angle_atom_site_label_1
_geom_angle_atom_site_label_2
_geom_angle_atom_site_label_3
_geom_angle
O1 C1 O2 125.5(3)
O1 C1 C2 121.2(3)
O2 C1 C2 113.2(3)
N1 C2 C3 123.2(3)
N1 C2 C1 112.0(3)
C3 C2 C1 124.8(3)
C2 C3 C4 118.4(4)
C2 C3 H3 120.8
C4 C3 H3 120.8
C5 C4 C3 119.3(4)
C5 C4 H4 120.3
C3 C4 H4 120.3
C4 C5 C6 118.4(3)
C4 C5 C7 121.4(3)
C6 C5 C7 120.2(3)
N1 C6 C5 122.7(3)
N1 C6 C10 114.9(3)
C5 C6 C10 122.4(3)
O3 C7 C5 122.9(4)
O3 C7 C8 119.9(4)
C5 C7 C8 117.2(3)
O4 C8 C9 122.3(4)
O4 C8 C7 118.8(4)
C9 C8 C7 118.9(3)
C11 C9 C10 117.6(3)
C11 C9 C8 122.5(3)
C10 C9 C8 119.9(3)
N2 C10 C9 122.5(3)
N2 C10 C6 116.0(3)
C9 C10 C6 121.5(3)
C12 C11 C9 119.7(4)
C12 C11 H11 120.1
C9 C11 H11 120.1
C13 C12 C11 118.6(4)
C13 C12 H12 120.7
C11 C12 H12 120.7
N2 C13 C12 122.6(4)
N2 C13 C14 112.3(3)
C12 C13 C14 125.1(3)
O5 C14 O6 124.6(4)
O5 C14 C13 121.1(3)
O6 C14 C13 114.3(3)
O1W Mn1 O2W 86.16(10)
O1W Mn1 N1 146.79(10)
O2W Mn1 N1 86.30(10)
O1W Mn1 N2 141.93(10)
O2W Mn1 N2 87.65(11)
N1 Mn1 N2 69.84(10)
O1W Mn1 O5 74.02(10)
O2W Mn1 O5 88.62(10)
N1 Mn1 O5 138.00(10)
N2 Mn1 O5 68.31(10)
O1W Mn1 O1 79.38(10)
O2W Mn1 O1 84.47(10)
N1 Mn1 O1 67.72(9)
N2 Mn1 O1 137.21(11)
O5 Mn1 O1 152.90(9)
O1W Mn1 Cl1 95.75(8)
O2W Mn1 Cl1 174.84(8)
N1 Mn1 Cl1 89.51(8)
N2 Mn1 Cl1 93.74(8)
O5 Mn1 Cl1 96.51(8)
O1 Mn1 Cl1 91.16(7)
C6 N1 C2 118.0(3)
C6 N1 Mn1 119.5(2)
C2 N1 Mn1 122.4(2)
C10 N2 C13 118.9(3)
C10 N2 Mn1 119.6(2)
C13 N2 Mn1 121.5(2)
C1 O1 Mn1 116.4(2)
C1 O2 H2 109.5
C14 O5 Mn1 116.8(2)
C14 O6 H6 109.5
Mn1 O1W H1W 115.2
Mn1 O1W H2W 108.9
H1W O1W H2W 109.1
Mn1 O2W H3W 112.7
Mn1 O2W H4W 120.9
H3W O2W H4W 89.1
H5W O3W H6W 103.4

loop_
_geom_bond_atom_site_label_1
_geom_bond_atom_site_label_2
_geom_bond_distance
C1 O1 1.217(4)
C1 O2 1.311(4)
C1 C2 1.508(5)
C2 N1 1.350(4)
C2 C3 1.382(5)
C3 C4 1.395(5)
C3 H3 0.9300
C4 C5 1.391(5)
C4 H4 0.9300
C5 C6 1.395(5)
C5 C7 1.510(5)
C6 N1 1.345(4)
C6 C10 1.482(5)
C7 O3 1.207(5)
C7 C8 1.559(6)
C8 O4 1.222(5)
C8 C9 1.485(5)
C9 C11 1.395(5)
C9 C10 1.414(5)
C10 N2 1.326(5)
C11 C12 1.386(5)
C11 H11 0.9300
C12 C13 1.384(5)
C12 H12 0.9300
C13 N2 1.351(5)
C13 C14 1.506(6)
C14 O5 1.222(4)
C14 O6 1.313(5)
Cl1 Mn1 2.4945(15)
Mn1 O1W 2.204(3)
Mn1 O2W 2.248(3)
Mn1 N1 2.295(3)
Mn1 N2 2.298(3)
Mn1 O5 2.430(3)
Mn1 O1 2.461(3)
O2 H2 0.8200
O6 H6 0.8200
O1W H1W 0.8476
O1W H2W 0.8169
O2W H3W 0.8416
O2W H4W 0.8142
O3W H5W 0.8312
O3W H6W 0.8126
O4W H7W 0.8173
O5W H8W 0.8221

loop_
_geom_hbond_atom_site_label_D
_geom_hbond_atom_site_label_H
_geom_hbond_atom_site_label_A
_geom_hbond_site_symmetry_A
_geom_hbond_distance_DH
_geom_hbond_distance_HA
_geom_hbond_distance_DA
_geom_hbond_angle_DHA
C11 H11 Cl2 4_556 0.93 2.89 3.799(3) 165.9
C12 H12 O6 3_755 0.93 2.47 3.283(5) 145.8
C4 H4 Cl1 7_556 0.93 2.72 3.640(4) 170.8
O5W H8W Cl1 . 0.82 2.45 3.1625(16) 145.0
O4W H7W O4 2_654 0.82 2.22 2.947(3) 148.5
O3W H6W O5 3_655 0.81 2.69 3.230(4) 125.1
O3W H6W O1W 3_655 0.81 2.10 2.888(4) 164.2
O3W H5W Cl2 4_456 0.83 2.40 3.217(3) 169.0
O2W H4W Cl1 8_765 0.82 2.51 3.315(3) 171.5
O2W H3W Cl2 . 0.84 2.53 3.371(3) 172.4
O1W H2W O4W . 0.82 1.94 2.751(4) 171.7
O1W H1W O5W . 0.85 2.08 2.858(5) 151.4
O6 H6 Cl2 2_654 0.82 2.19 3.004(3) 170.1
O2 H2 O3W . 0.82 1.81 2.625(4) 173.6
